data_8000101
loop_
_publ_author_name
'Kyushin, Soichiro'
'Ueta, Yoshinori'
'Tanaka, Ryoji'
'Matsumoto, Hideyuki'

_publ_section_title
;
 Hexa-, Hepta-, and Octacyclic Ladder Polysilanes
;
_journal_issue 2
_journal_name_full 'Chemistry Letters'
_journal_page_first 182
_journal_paper_doi 10.1246/cl.2006.182
_journal_volume 35
_journal_year 2006
_chemical_formula_moiety 'C66 H154 Si18, 2(C5 H12)'
_chemical_formula_sum 'C76 H178 Si18'
_chemical_formula_weight 1597.77
_space_group_IT_number 15
_symmetry_cell_setting monoclinic
_symmetry_Int_Tables_number 15
_symmetry_space_group_name_Hall '-C 2yc'
_symmetry_space_group_name_H-M 'C 1 2/c 1'
_cell_angle_alpha 90
_cell_angle_beta 101.628(2)
_cell_angle_gamma 90
_cell_formula_units_Z 4
_cell_length_a 27.053(2)
_cell_length_b 16.1238(8)
_cell_length_c 24.232(2)
_cell_measurement_reflns_used 30741
_cell_measurement_temperature 113
_cell_measurement_theta_max 28.3
_cell_measurement_theta_min 1.5
_cell_volume 10353.0(13)
_computing_cell_refinement CRYSTALCLEAR
_computing_data_collection CRYSTALCLEAR
_computing_data_reduction 'teXsan Ver. 1.11'
_computing_molecular_graphics ORTEP-II
_computing_publication_material 'teXsan Ver. 1.11'
_computing_structure_refinement 'teXsan Ver. 1.11'
_computing_structure_solution SHELXS86
_diffrn_detector_area_resol_mean 10.00
_diffrn_measured_fraction_theta_full 0.974
_diffrn_measured_fraction_theta_max 0.974
_diffrn_measurement_device_type 'Rigaku RAXIS-IV Imaging Plate'
_diffrn_measurement_method \w
_diffrn_radiation_type 'Mo K\a'
_diffrn_radiation_wavelength 0.7107
_diffrn_reflns_av_R_equivalents 0.020
_diffrn_reflns_limit_h_max 27
_diffrn_reflns_limit_h_min -36
_diffrn_reflns_limit_k_max 21
_diffrn_reflns_limit_k_min -20
_diffrn_reflns_limit_l_max 32
_diffrn_reflns_limit_l_min -30
_diffrn_reflns_number 37189
_diffrn_reflns_theta_full 28.3
_diffrn_reflns_theta_max 28.3
_exptl_absorpt_coefficient_mu 0.253
_exptl_absorpt_correction_T_max 0.939
_exptl_absorpt_correction_T_min 0.682
_exptl_absorpt_correction_type multi-scan
_exptl_absorpt_process_details '(R. Jacobson, private communication, 1998)'
_exptl_crystal_colour orange
_exptl_crystal_density_diffrn 1.025
_exptl_crystal_density_method 'not measured'
_exptl_crystal_description prism
_exptl_crystal_size_max 0.25
_exptl_crystal_size_mid 0.25
_exptl_crystal_size_min 0.25
_refine_diff_density_max 0.72
_refine_diff_density_min -0.69
_refine_ls_extinction_method none
_refine_ls_goodness_of_fit_ref 1.96
_refine_ls_hydrogen_treatment noref
_refine_ls_number_parameters 424
_refine_ls_number_reflns 12516
_refine_ls_R_factor_gt 0.045
_refine_ls_shift/su_max 0.0012
_refine_ls_structure_factor_coef Fsqd
_refine_ls_weighting_details 'w = 1/[\s^2^(Fo^2^) + (0.05000(Max(Fo^2^,0) + 2Fc^2^)/3)^2^]'
_refine_ls_weighting_scheme calc
_refine_ls_wR_factor_ref 0.144
_reflns_number_gt 11052
_reflns_number_total 12516
_reflns_threshold_expression F^2^>2.0\s(F^2^)
_cod_data_source_file 35-182sup1.cif
_cod_data_source_block all-anti-(i-Pr)22Si18+2C5H12
_cod_original_cell_volume 10353(1)
_cod_original_sg_symbol_H-M 'C 2/c'
_cod_database_code 8000101

loop_
_symmetry_equiv_pos_as_xyz
x,y,z
-x,y,1/2-z
-x,-y,-z
x,-y,1/2+z
1/2+x,1/2+y,z
1/2-x,1/2+y,1/2-z
1/2-x,1/2-y,-z
1/2+x,1/2-y,1/2+z

loop_
_atom_site_label
_atom_site_type_symbol
_atom_site_fract_x
_atom_site_fract_y
_atom_site_fract_z
_atom_site_U_iso_or_equiv
_atom_site_adp_type
_atom_site_occupancy
_atom_site_calc_flag
Si(1) Si -0.01828(2) 0.51903(3) 0.79125(2) 0.0131(1) Uani 1.00 d
Si(2) Si 0.05589(2) 0.45537(3) 0.84215(2) 0.0127(1) Uani 1.00 d
Si(3) Si 0.12490(2) 0.55159(3) 0.85232(2) 0.0113(1) Uani 1.00 d
Si(4) Si 0.19154(2) 0.50598(3) 0.92430(2) 0.0112(1) Uani 1.00 d
Si(5) Si 0.27362(2) 0.55477(3) 0.91466(2) 0.0135(1) Uani 1.00 d
Si(6) Si 0.29221(2) 0.42062(3) 0.88013(2) 0.0139(1) Uani 1.00 d
Si(7) Si 0.20358(2) 0.39497(3) 0.86267(2) 0.0110(1) Uani 1.00 d
Si(8) Si 0.15693(2) 0.47089(3) 0.78418(2) 0.0113(1) Uani 1.00 d
Si(9) Si 0.07538(2) 0.41449(3) 0.75400(2) 0.0130(1) Uani 1.00 d
C(1) C -0.05514(7) 0.6056(1) 0.81936(8) 0.0211(4) Uani 1.00 d
C(2) C -0.03682(7) 0.6952(1) 0.8165(1) 0.0319(5) Uani 1.00 d
C(3) C -0.06202(8) 0.5836(2) 0.87902(9) 0.0345(6) Uani 1.00 d
C(4) C 0.06328(7) 0.3890(1) 0.90952(7) 0.0211(4) Uani 1.00 d
C(5) C 0.04459(8) 0.2993(1) 0.90486(9) 0.0295(5) Uani 1.00 d
C(6) C 0.04199(8) 0.4367(2) 0.95504(8) 0.0326(6) Uani 1.00 d
C(7) C 0.09948(6) 0.6626(1) 0.84484(8) 0.0181(4) Uani 1.00 d
C(8) C 0.12931(8) 0.7238(1) 0.81628(9) 0.0282(5) Uani 1.00 d
C(9) C 0.09247(7) 0.6955(1) 0.90226(8) 0.0234(5) Uani 1.00 d
C(10) C 0.18006(6) 0.4858(1) 0.99879(7) 0.0169(4) Uani 1.00 d
C(11) C 0.15997(8) 0.5612(1) 1.02593(8) 0.0266(5) Uani 1.00 d
C(12) C 0.22635(7) 0.4482(1) 1.03797(8) 0.0236(5) Uani 1.00 d
C(13) C 0.26712(7) 0.6414(1) 0.85930(8) 0.0204(4) Uani 1.00 d
C(14) C 0.30871(8) 0.6441(1) 0.82472(9) 0.0313(5) Uani 1.00 d
C(15) C 0.26177(8) 0.7271(1) 0.88510(9) 0.0281(5) Uani 1.00 d
C(16) C 0.31876(7) 0.5862(1) 0.98300(8) 0.0200(4) Uani 1.00 d
C(17) C 0.29865(7) 0.6508(1) 1.01962(8) 0.0274(5) Uani 1.00 d
C(18) C 0.37047(7) 0.6139(1) 0.97267(9) 0.0302(5) Uani 1.00 d
C(19) C 0.32603(6) 0.3512(1) 0.94107(8) 0.0199(4) Uani 1.00 d
C(20) C 0.37681(7) 0.3847(1) 0.97353(9) 0.0305(5) Uani 1.00 d
C(21) C 0.33440(7) 0.2620(1) 0.92303(9) 0.0279(5) Uani 1.00 d
C(22) C 0.32489(7) 0.4147(1) 0.81716(8) 0.0218(4) Uani 1.00 d
C(23) C 0.31718(9) 0.3322(2) 0.78502(9) 0.0327(6) Uani 1.00 d
C(24) C 0.38125(8) 0.4380(2) 0.8308(1) 0.0396(6) Uani 1.00 d
C(25) C 0.17845(6) 0.2849(1) 0.86805(7) 0.0153(4) Uani 1.00 d
C(26) C 0.18893(8) 0.2511(1) 0.92828(8) 0.0271(5) Uani 1.00 d
C(27) C 0.19790(7) 0.2263(1) 0.82769(9) 0.0270(5) Uani 1.00 d
C(28) C 0.20198(6) 0.5050(1) 0.73647(7) 0.0165(4) Uani 1.00 d
C(29) C 0.19200(7) 0.5870(1) 0.70497(9) 0.0258(5) Uani 1.00 d
C(30) C 0.20878(8) 0.4347(1) 0.69599(9) 0.0292(5) Uani 1.00 d
C(31) C 0.06038(6) 0.3111(1) 0.71487(8) 0.0212(4) Uani 1.00 d
C(32) C 0.06876(8) 0.2319(1) 0.7498(1) 0.0345(5) Uani 1.00 d
C(33) C 0.08769(7) 0.3070(1) 0.66530(9) 0.0327(5) Uani 1.00 d
C(34) C 0.3497(2) 0.4865(3) 0.6647(2) 0.107(2) Uani 1.00 d
C(35) C 0.4030(3) 0.5064(7) 0.6652(5) 0.216(5) Uani 1.00 d
C(36) C 0.4276(3) 0.502(1) 0.6294(3) 0.301(6) Uani 1.00 d
C(37) C 0.4802(3) 0.5382(6) 0.6310(5) 0.224(5) Uani 1.00 d
C(38) C 0.4992(3) 0.533(1) 0.5780(4) 0.444(9) Uani 1.00 d
H(1) H -0.088 0.604 0.796 0.025 Uiso 1.00 calc
H(2) H -0.061 0.732 0.827 0.038 Uiso 1.00 calc
H(3) H -0.033 0.707 0.779 0.038 Uiso 1.00 calc
H(4) H -0.005 0.702 0.842 0.038 Uiso 1.00 calc
H(5) H -0.086 0.620 0.890 0.041 Uiso 1.00 calc
H(6) H -0.031 0.589 0.905 0.041 Uiso 1.00 calc
H(7) H -0.074 0.528 0.880 0.041 Uiso 1.00 calc
H(8) H 0.099 0.386 0.924 0.025 Uiso 1.00 calc
H(9) H 0.055 0.272 0.940 0.035 Uiso 1.00 calc
H(10) H 0.058 0.271 0.877 0.035 Uiso 1.00 calc
H(11) H 0.009 0.299 0.895 0.035 Uiso 1.00 calc
H(12) H 0.052 0.410 0.990 0.039 Uiso 1.00 calc
H(13) H 0.006 0.437 0.945 0.039 Uiso 1.00 calc
H(14) H 0.054 0.492 0.957 0.039 Uiso 1.00 calc
H(15) H 0.067 0.660 0.822 0.022 Uiso 1.00 calc
H(16) H 0.112 0.775 0.811 0.034 Uiso 1.00 calc
H(17) H 0.133 0.702 0.781 0.034 Uiso 1.00 calc
H(18) H 0.162 0.732 0.839 0.034 Uiso 1.00 calc
H(19) H 0.075 0.747 0.897 0.028 Uiso 1.00 calc
H(20) H 0.125 0.704 0.926 0.028 Uiso 1.00 calc
H(21) H 0.074 0.656 0.919 0.028 Uiso 1.00 calc
H(22) H 0.154 0.445 0.995 0.020 Uiso 1.00 calc
H(23) H 0.151 0.545 1.060 0.032 Uiso 1.00 calc
H(24) H 0.131 0.583 1.001 0.032 Uiso 1.00 calc
H(25) H 0.186 0.602 1.034 0.032 Uiso 1.00 calc
H(26) H 0.217 0.431 1.072 0.028 Uiso 1.00 calc
H(27) H 0.252 0.489 1.046 0.028 Uiso 1.00 calc
H(28) H 0.238 0.402 1.020 0.028 Uiso 1.00 calc
H(29) H 0.236 0.631 0.833 0.025 Uiso 1.00 calc
H(30) H 0.300 0.684 0.795 0.038 Uiso 1.00 calc
H(31) H 0.312 0.591 0.809 0.038 Uiso 1.00 calc
H(32) H 0.340 0.660 0.848 0.038 Uiso 1.00 calc
H(33) H 0.253 0.767 0.856 0.034 Uiso 1.00 calc
H(34) H 0.293 0.742 0.909 0.034 Uiso 1.00 calc
H(35) H 0.236 0.725 0.906 0.034 Uiso 1.00 calc
H(36) H 0.325 0.537 1.005 0.024 Uiso 1.00 calc
H(37) H 0.322 0.656 1.055 0.033 Uiso 1.00 calc
H(38) H 0.267 0.634 1.026 0.033 Uiso 1.00 calc
H(39) H 0.295 0.703 1.001 0.033 Uiso 1.00 calc
H(40) H 0.393 0.619 1.008 0.036 Uiso 1.00 calc
H(41) H 0.367 0.666 0.954 0.036 Uiso 1.00 calc
H(42) H 0.383 0.574 0.950 0.036 Uiso 1.00 calc
H(43) H 0.304 0.348 0.967 0.024 Uiso 1.00 calc
H(44) H 0.389 0.351 1.006 0.037 Uiso 1.00 calc
H(45) H 0.373 0.440 0.985 0.037 Uiso 1.00 calc
H(46) H 0.401 0.384 0.950 0.037 Uiso 1.00 calc
H(47) H 0.346 0.229 0.955 0.033 Uiso 1.00 calc
H(48) H 0.359 0.262 0.900 0.033 Uiso 1.00 calc
H(49) H 0.303 0.240 0.903 0.033 Uiso 1.00 calc
H(50) H 0.309 0.456 0.791 0.026 Uiso 1.00 calc
H(51) H 0.329 0.337 0.751 0.039 Uiso 1.00 calc
H(52) H 0.282 0.318 0.777 0.039 Uiso 1.00 calc
H(53) H 0.336 0.290 0.807 0.039 Uiso 1.00 calc
H(54) H 0.393 0.443 0.797 0.048 Uiso 1.00 calc
H(55) H 0.400 0.396 0.854 0.048 Uiso 1.00 calc
H(56) H 0.385 0.489 0.850 0.048 Uiso 1.00 calc
H(57) H 0.143 0.288 0.856 0.018 Uiso 1.00 calc
H(58) H 0.173 0.199 0.929 0.032 Uiso 1.00 calc
H(59) H 0.176 0.289 0.952 0.032 Uiso 1.00 calc
H(60) H 0.224 0.244 0.941 0.032 Uiso 1.00 calc
H(61) H 0.182 0.174 0.827 0.032 Uiso 1.00 calc
H(62) H 0.233 0.219 0.840 0.032 Uiso 1.00 calc
H(63) H 0.191 0.249 0.791 0.032 Uiso 1.00 calc
H(64) H 0.234 0.511 0.761 0.020 Uiso 1.00 calc
H(65) H 0.220 0.600 0.688 0.031 Uiso 1.00 calc
H(66) H 0.188 0.630 0.731 0.031 Uiso 1.00 calc
H(67) H 0.162 0.583 0.677 0.031 Uiso 1.00 calc
H(68) H 0.237 0.447 0.679 0.035 Uiso 1.00 calc
H(69) H 0.179 0.430 0.668 0.035 Uiso 1.00 calc
H(70) H 0.215 0.384 0.716 0.035 Uiso 1.00 calc
H(71) H 0.025 0.313 0.699 0.025 Uiso 1.00 calc
H(72) H 0.056 0.186 0.727 0.041 Uiso 1.00 calc
H(73) H 0.052 0.236 0.780 0.041 Uiso 1.00 calc
H(74) H 0.104 0.224 0.764 0.041 Uiso 1.00 calc
H(75) H 0.075 0.262 0.642 0.039 Uiso 1.00 calc
H(76) H 0.123 0.300 0.679 0.039 Uiso 1.00 calc
H(77) H 0.082 0.357 0.644 0.039 Uiso 1.00 calc
H(78) H 0.342 0.498 0.701 0.128 Uiso 1.00 calc
H(79) H 0.344 0.429 0.656 0.128 Uiso 1.00 calc
H(80) H 0.329 0.520 0.637 0.128 Uiso 1.00 calc
H(81) H 0.421 0.473 0.695 0.259 Uiso 1.00 calc
H(82) H 0.406 0.563 0.676 0.259 Uiso 1.00 calc
H(83) H 0.407 0.527 0.597 0.361 Uiso 1.00 calc
H(84) H 0.431 0.445 0.623 0.361 Uiso 1.00 calc
H(85) H 0.503 0.509 0.659 0.268 Uiso 1.00 calc
H(86) H 0.480 0.595 0.641 0.268 Uiso 1.00 calc
H(87) H 0.532 0.557 0.583 0.533 Uiso 1.00 calc
H(88) H 0.477 0.562 0.549 0.533 Uiso 1.00 calc
H(89) H 0.501 0.476 0.567 0.533 Uiso 1.00 calc

loop_
_atom_site_aniso_label
_atom_site_aniso_U_11
_atom_site_aniso_U_22
_atom_site_aniso_U_33
_atom_site_aniso_U_12
_atom_site_aniso_U_13
_atom_site_aniso_U_23
Si(1) 0.0127(2) 0.0166(2) 0.0099(2) 0.0001(2) 0.0020(2) -0.0024(2)
Si(2) 0.0137(2) 0.0163(2) 0.0078(2) -0.0024(2) 0.0010(2) 0.0016(2)
Si(3) 0.0132(2) 0.0102(2) 0.0102(2) 0.0005(2) 0.0020(2) 0.0005(2)
Si(4) 0.0134(2) 0.0124(2) 0.0078(2) -0.0006(2) 0.0018(2) -0.0010(2)
Si(5) 0.0142(2) 0.0132(2) 0.0125(2) -0.0027(2) 0.0014(2) -0.0019(2)
Si(6) 0.0121(2) 0.0161(2) 0.0133(2) 0.0012(2) 0.0016(2) -0.0021(2)
Si(7) 0.0130(2) 0.0108(2) 0.0086(2) 0.0007(2) 0.0011(2) -0.0006(2)
Si(8) 0.0129(2) 0.0132(2) 0.0078(2) 0.0008(2) 0.0022(2) 0.0003(2)
Si(9) 0.0136(2) 0.0143(2) 0.0101(2) 0.0007(2) 0.0001(2) -0.0016(2)
C(1) 0.0170(8) 0.0260(10) 0.0194(8) 0.0027(7) 0.0018(6) -0.0085(7)
C(2) 0.0245(9) 0.026(1) 0.045(1) 0.0053(8) 0.0056(9) -0.0139(9)
C(3) 0.032(1) 0.055(2) 0.0183(9) 0.015(1) 0.0084(8) -0.0057(9)
C(4) 0.0234(8) 0.0259(10) 0.0133(8) -0.0032(7) 0.0016(7) 0.0042(7)
C(5) 0.0294(10) 0.030(1) 0.0261(10) -0.0063(8) -0.0026(8) 0.0132(8)
C(6) 0.037(1) 0.048(1) 0.0140(9) -0.0002(10) 0.0075(8) 0.0056(9)
C(7) 0.0203(8) 0.0129(8) 0.0211(8) 0.0027(6) 0.0041(7) 0.0000(7)
C(8) 0.0323(10) 0.0168(9) 0.036(1) 0.0007(8) 0.0088(8) 0.0066(8)
C(9) 0.0283(9) 0.0177(9) 0.0243(9) 0.0027(7) 0.0057(7) -0.0052(7)
C(10) 0.0208(8) 0.0217(9) 0.0084(7) -0.0025(7) 0.0034(6) -0.0011(6)
C(11) 0.0313(10) 0.035(1) 0.0147(9) 0.0020(8) 0.0074(7) -0.0070(8)
C(12) 0.0286(9) 0.028(1) 0.0119(8) -0.0015(8) -0.0006(7) 0.0033(7)
C(13) 0.0256(9) 0.0171(9) 0.0176(8) -0.0061(7) 0.0020(7) 0.0019(7)
C(14) 0.039(1) 0.030(1) 0.028(1) -0.0128(9) 0.0138(9) 0.0034(9)
C(15) 0.036(1) 0.0169(9) 0.0282(10) -0.0035(8) -0.0006(8) 0.0019(8)
C(16) 0.0195(8) 0.0205(9) 0.0172(8) -0.0039(7) -0.0029(7) -0.0043(7)
C(17) 0.0301(9) 0.027(1) 0.0226(9) -0.0033(8) -0.0011(8) -0.0106(8)
C(18) 0.0197(9) 0.033(1) 0.035(1) -0.0063(8) -0.0017(8) -0.0047(9)
C(19) 0.0184(8) 0.0215(9) 0.0186(8) 0.0040(7) 0.0007(6) 0.0007(7)
C(20) 0.0243(9) 0.030(1) 0.031(1) 0.0039(8) -0.0097(8) -0.0001(9)
C(21) 0.0279(9) 0.024(1) 0.029(1) 0.0051(8) -0.0016(8) 0.0026(8)
C(22) 0.0171(8) 0.029(1) 0.0203(9) 0.0042(7) 0.0062(7) -0.0005(8)
C(23) 0.041(1) 0.036(1) 0.0231(10) 0.0126(9) 0.0105(8) -0.0073(9)
C(24) 0.0188(9) 0.067(2) 0.035(1) -0.0018(10) 0.0110(9) -0.003(1)
C(25) 0.0176(7) 0.0113(8) 0.0157(7) -0.0007(6) 0.0004(6) -0.0001(6)
C(26) 0.035(1) 0.0197(9) 0.0235(9) -0.0040(8) -0.0010(8) 0.0087(8)
C(27) 0.0281(9) 0.0170(9) 0.034(1) 0.0018(7) 0.0011(8) -0.0111(8)
C(28) 0.0162(7) 0.0221(9) 0.0119(7) -0.0008(6) 0.0045(6) 0.0019(6)
C(29) 0.0244(9) 0.028(1) 0.0283(10) -0.0008(8) 0.0124(8) 0.0102(8)
C(30) 0.039(1) 0.032(1) 0.0215(9) 0.0004(9) 0.0176(8) -0.0025(8)
C(31) 0.0176(8) 0.0187(9) 0.0236(9) 0.0026(7) -0.0047(7) -0.0083(7)
C(32) 0.036(1) 0.0169(10) 0.042(1) 0.0007(8) -0.0122(10) -0.0056(9)
C(33) 0.0235(9) 0.039(1) 0.034(1) 0.0059(8) 0.0015(8) -0.0204(10)
C(34) 0.116(4) 0.088(3) 0.109(4) 0.006(3) 0.004(3) 0.019(3)
C(35) 0.140(7) 0.28(1) 0.25(1) -0.039(7) 0.082(7) 0.052(10)
C(36) 0.100(5) 0.69(3) 0.121(6) -0.021(9) 0.044(4) 0.11(1)
C(37) 0.093(5) 0.223(10) 0.34(1) 0.056(5) 0.019(6) 0.023(10)
C(38) 0.077(4) 1.06(4) 0.202(10) 0.18(1) 0.051(5) 0.13(2)

loop_
_atom_type_symbol
_atom_type_description
_atom_type_scat_dispersion_real
_atom_type_scat_dispersion_imag
_atom_type_scat_source
C C 0.003 0.002
;International Tables for Crystallography
(1992, Vol. C, Tables 4.2.6.8 and 6.1.1.1)
;
H H 0.000 0.000
;International Tables for Crystallography
(1992, Vol. C, Table 6.1.1.2)
;
Si Si 0.082 0.070
;International Tables for Crystallography
(1992, Vol. C, Tables 4.2.6.8 and 6.1.1.1)
;

loop_
_geom_angle_atom_site_label_1
_geom_angle_atom_site_label_2
_geom_angle_atom_site_label_3
_geom_angle
_geom_angle_site_symmetry_1
_geom_angle_site_symmetry_3
_geom_angle_publ_flag
Si(2) Si(1) Si(1) 89.19(2) . 2_556 yes
Si(2) Si(1) Si(9) 109.50(2) . 2_556 yes
Si(2) Si(1) C(1) 125.25(6) . . yes
Si(1) Si(1) Si(9) 87.41(2) 2_556 2_556 yes
Si(1) Si(1) C(1) 128.76(6) 2_556 . yes
Si(9) Si(1) C(1) 109.92(6) 2_556 . yes
Si(1) Si(2) Si(3) 109.46(2) . . yes
Si(1) Si(2) Si(9) 88.30(2) . . yes
Si(1) Si(2) C(4) 127.89(6) . . yes
Si(3) Si(2) Si(9) 87.88(2) . . yes
Si(3) Si(2) C(4) 109.01(6) . . yes
Si(9) Si(2) C(4) 126.79(7) . . yes
Si(2) Si(3) Si(4) 109.68(2) . . yes
Si(2) Si(3) Si(8) 87.71(2) . . yes
Si(2) Si(3) C(7) 109.72(6) . . yes
Si(4) Si(3) Si(8) 90.66(2) . . yes
Si(4) Si(3) C(7) 124.63(6) . . yes
Si(8) Si(3) C(7) 128.00(6) . . yes
Si(3) Si(4) Si(5) 114.08(2) . . yes
Si(3) Si(4) Si(7) 87.23(2) . . yes
Si(3) Si(4) C(10) 120.25(6) . . yes
Si(5) Si(4) Si(7) 86.54(2) . . yes
Si(5) Si(4) C(10) 118.24(5) . . yes
Si(7) Si(4) C(10) 121.83(6) . . yes
Si(4) Si(5) Si(6) 90.09(2) . . yes
Si(4) Si(5) C(13) 110.40(6) . . yes
Si(4) Si(5) C(16) 116.19(6) . . yes
Si(6) Si(5) C(13) 114.01(6) . . yes
Si(6) Si(5) C(16) 113.36(6) . . yes
C(13) Si(5) C(16) 111.32(8) . . yes
Si(5) Si(6) Si(7) 86.82(2) . . yes
Si(5) Si(6) C(19) 110.80(6) . . yes
Si(5) Si(6) C(22) 118.94(7) . . yes
Si(7) Si(6) C(19) 109.85(6) . . yes
Si(7) Si(6) C(22) 117.34(6) . . yes
C(19) Si(6) C(22) 110.93(8) . . yes
Si(4) Si(7) Si(6) 91.04(2) . . yes
Si(4) Si(7) Si(8) 89.84(2) . . yes
Si(4) Si(7) C(25) 123.75(6) . . yes
Si(6) Si(7) Si(8) 113.70(2) . . yes
Si(6) Si(7) C(25) 120.45(5) . . yes
Si(8) Si(7) C(25) 112.96(5) . . yes
Si(3) Si(8) Si(7) 86.34(2) . . yes
Si(3) Si(8) Si(9) 88.71(2) . . yes
Si(3) Si(8) C(28) 128.33(6) . . yes
Si(7) Si(8) Si(9) 111.03(2) . . yes
Si(7) Si(8) C(28) 109.11(5) . . yes
Si(9) Si(8) C(28) 126.15(5) . . yes
Si(2) Si(9) Si(8) 88.71(2) . . yes
Si(2) Si(9) Si(1) 88.68(2) . 2_556 yes
Si(2) Si(9) C(31) 128.10(7) . . yes
Si(8) Si(9) Si(1) 110.27(2) . 2_556 yes
Si(8) Si(9) C(31) 125.33(6) . . yes
Si(1) Si(9) C(31) 109.40(5) 2_556 . yes
Si(1) C(1) C(2) 118.3(1) . . yes
Si(1) C(1) C(3) 109.7(1) . . yes
C(2) C(1) C(3) 111.2(2) . . yes
Si(2) C(4) C(5) 119.1(1) . . yes
Si(2) C(4) C(6) 109.7(1) . . yes
C(5) C(4) C(6) 111.0(2) . . yes
Si(3) C(7) C(8) 115.8(1) . . yes
Si(3) C(7) C(9) 110.2(1) . . yes
C(8) C(7) C(9) 111.1(2) . . yes
Si(4) C(10) C(11) 114.0(1) . . yes
Si(4) C(10) C(12) 112.5(1) . . yes
C(11) C(10) C(12) 111.3(1) . . yes
Si(5) C(13) C(14) 115.4(1) . . yes
Si(5) C(13) C(15) 111.9(1) . . yes
C(14) C(13) C(15) 109.7(2) . . yes
Si(5) C(16) C(17) 116.1(1) . . yes
Si(5) C(16) C(18) 112.2(1) . . yes
C(17) C(16) C(18) 109.7(2) . . yes
Si(6) C(19) C(20) 115.1(1) . . yes
Si(6) C(19) C(21) 113.6(1) . . yes
C(20) C(19) C(21) 107.9(1) . . yes
Si(6) C(22) C(23) 114.2(1) . . yes
Si(6) C(22) C(24) 114.4(1) . . yes
C(23) C(22) C(24) 110.3(2) . . yes
Si(7) C(25) C(26) 113.3(1) . . yes
Si(7) C(25) C(27) 110.9(1) . . yes
C(26) C(25) C(27) 111.6(2) . . yes
Si(8) C(28) C(29) 118.7(1) . . yes
Si(8) C(28) C(30) 110.2(1) . . yes
C(29) C(28) C(30) 110.7(2) . . yes
Si(9) C(31) C(32) 117.4(1) . . yes
Si(9) C(31) C(33) 109.7(1) . . yes
C(32) C(31) C(33) 111.0(2) . . yes
C(34) C(35) C(36) 132(1) . . yes
C(35) C(36) C(37) 128(1) . . yes
C(36) C(37) C(38) 116(1) . . yes

loop_
_geom_bond_atom_site_label_1
_geom_bond_atom_site_label_2
_geom_bond_distance
_geom_bond_site_symmetry_2
_geom_bond_publ_flag
Si(1) Si(2) 2.3670(6) . yes
Si(1) Si(1) 2.4025(9) 2_556 yes
Si(1) Si(9) 2.3973(6) 2_556 yes
Si(1) C(1) 1.919(2) . yes
Si(2) Si(3) 2.4016(6) . yes
Si(2) Si(9) 2.3938(7) . yes
Si(2) C(4) 1.928(2) . yes
Si(3) Si(4) 2.3592(6) . yes
Si(3) Si(8) 2.3974(6) . yes
Si(3) C(7) 1.913(2) . yes
Si(4) Si(5) 2.4113(6) . yes
Si(4) Si(7) 2.3951(6) . yes
Si(4) C(10) 1.920(2) . yes
Si(5) Si(6) 2.4086(7) . yes
Si(5) C(13) 1.920(2) . yes
Si(5) C(16) 1.917(2) . yes
Si(6) Si(7) 2.3854(6) . yes
Si(6) C(19) 1.930(2) . yes
Si(6) C(22) 1.914(2) . yes
Si(7) Si(8) 2.3960(6) . yes
Si(7) C(25) 1.914(2) . yes
Si(8) Si(9) 2.3620(6) . yes
Si(8) C(28) 1.922(2) . yes
Si(9) C(31) 1.921(2) . yes
C(1) C(2) 1.534(3) . yes
C(1) C(3) 1.536(3) . yes
C(4) C(5) 1.528(3) . yes
C(4) C(6) 1.548(3) . yes
C(7) C(8) 1.527(3) . yes
C(7) C(9) 1.536(3) . yes
C(10) C(11) 1.534(3) . yes
C(10) C(12) 1.535(2) . yes
C(13) C(14) 1.533(3) . yes
C(13) C(15) 1.536(3) . yes
C(16) C(17) 1.537(3) . yes
C(16) C(18) 1.536(3) . yes
C(19) C(20) 1.537(3) . yes
C(19) C(21) 1.533(3) . yes
C(22) C(23) 1.535(3) . yes
C(22) C(24) 1.540(3) . yes
C(25) C(26) 1.530(3) . yes
C(25) C(27) 1.528(3) . yes
C(28) C(29) 1.523(3) . yes
C(28) C(30) 1.534(3) . yes
C(31) C(32) 1.523(3) . yes
C(31) C(33) 1.533(3) . yes
C(34) C(35) 1.474(9) . yes
C(35) C(36) 1.20(1) . yes
C(36) C(37) 1.53(1) . yes
C(37) C(38) 1.48(1) . yes
